data_7061167
loop_
_publ_author_name
'Yin, Zhi-Gang'
'Liu, Xiong-Wei'
'Wang, Hui-Juan'
'Zhang, Min'
'Liu, Xiong-Li'
'Zhou, Ying'

_publ_section_title
;
 Design, synthesis and evaluation of structurally diverse
 ortho-acylphenol-diindolylmethane hybrids as anticancer agents
;
_journal_issue 3
_journal_name_full 'New Journal of Chemistry'
_journal_page_first 1295
_journal_page_last 1307
_journal_paper_doi 10.1039/D1NJ05170A
_journal_volume 46
_journal_year 2022
_chemical_formula_moiety 'C25 H18 F2 N2 O2'
_chemical_formula_sum 'C25 H18 F2 N2 O2'
_chemical_formula_weight 416.41
_space_group_crystal_system monoclinic
_space_group_IT_number 14
_space_group_name_Hall '-P 2ybc'
_space_group_name_H-M_alt 'P 1 21/c 1'
_atom_sites_solution_hydrogens geom
_atom_sites_solution_primary dual
_audit_creation_date 2020-09-17
_audit_creation_method
;
Olex2 1.3-alpha
(compiled 2020.09.11 svn.r3730fd0d for OlexSys, GUI svn.r6159)
;
_audit_update_record
;
2021-08-27 deposited with the CCDC.	2021-12-06 downloaded from the CCDC.
;
_cell_angle_alpha 90
_cell_angle_beta 96.54(2)
_cell_angle_gamma 90
_cell_formula_units_Z 4
_cell_length_a 11.269(3)
_cell_length_b 8.445(2)
_cell_length_c 20.524(4)
_cell_measurement_reflns_used 2666
_cell_measurement_temperature 293(2)
_cell_measurement_theta_max 24.9550
_cell_measurement_theta_min 2.5480
_cell_volume 1940.5(8)
_computing_cell_refinement 'CrysAlisPro 1.171.38.43f (Rigaku OD, 2015)'
_computing_data_collection 'CrysAlisPro 1.171.38.43f (Rigaku OD, 2015)'
_computing_data_reduction 'CrysAlisPro 1.171.38.43f (Rigaku OD, 2015)'
_computing_molecular_graphics 'Olex2 1.3-alpha (Dolomanov et al., 2009)'
_computing_publication_material 'Olex2 1.3-alpha (Dolomanov et al., 2009)'
_computing_structure_refinement 'SHELXL 2018/3 (Sheldrick, 2015)'
_computing_structure_solution 'SHELXT 2018/2 (Sheldrick, 2018)'
_diffrn_ambient_temperature 293(2)
_diffrn_detector 'CCD plate'
_diffrn_detector_area_resol_mean 5.2684
_diffrn_detector_type AtlasS2
_diffrn_measured_fraction_theta_full 0.999
_diffrn_measured_fraction_theta_max 0.999
_diffrn_measurement_details
;
List of Runs (angles in degrees, time in seconds):

  # Type    Start    End  Width  t~exp~   \w     \q     \k     \f   Frames
#--------------------------------------------------------------------------
  1  \w     -9.00  27.00   1.00    4.50    --  -11.27 -99.00 -30.00   36
  2  \w      1.00  80.00   1.00    4.50    --   11.90  37.00 -30.00   79
  3  \w     -6.00  90.00   1.00    4.50    --   11.90  19.00-120.00   96
;
_diffrn_measurement_device 'four-circle diffractometer'
_diffrn_measurement_device_type 'SuperNova, Dual, Cu at zero, AtlasS2'
_diffrn_measurement_method '\w scans'
_diffrn_orient_matrix_type 'CrysAlisPro convention (1999,Acta A55,543-557)'
_diffrn_orient_matrix_UB_11 0.0566213000
_diffrn_orient_matrix_UB_12 -0.0375517000
_diffrn_orient_matrix_UB_13 0.0058627000
_diffrn_orient_matrix_UB_21 0.0279528000
_diffrn_orient_matrix_UB_22 0.0712509000
_diffrn_orient_matrix_UB_23 -0.0081728000
_diffrn_orient_matrix_UB_31 0.0045074000
_diffrn_orient_matrix_UB_32 0.0239114000
_diffrn_orient_matrix_UB_33 0.0333232000
_diffrn_radiation_monochromator mirror
_diffrn_radiation_probe x-ray
_diffrn_radiation_type 'Mo K\a'
_diffrn_radiation_wavelength 0.71073
_diffrn_reflns_av_R_equivalents 0.0529
_diffrn_reflns_av_unetI/netI 0.0604
_diffrn_reflns_Laue_measured_fraction_full 0.999
_diffrn_reflns_Laue_measured_fraction_max 0.999
_diffrn_reflns_limit_h_max 13
_diffrn_reflns_limit_h_min -12
_diffrn_reflns_limit_k_max 10
_diffrn_reflns_limit_k_min -9
_diffrn_reflns_limit_l_max 19
_diffrn_reflns_limit_l_min -24
_diffrn_reflns_number 8553
_diffrn_reflns_point_group_measured_fraction_full 0.999
_diffrn_reflns_point_group_measured_fraction_max 0.999
_diffrn_reflns_theta_full 24.994
_diffrn_reflns_theta_max 24.994
_diffrn_reflns_theta_min 1.998
_diffrn_source 'micro-focus sealed X-ray tube'
_diffrn_source_type 'SuperNova (Mo) X-ray Source'
_exptl_absorpt_coefficient_mu 0.104
_exptl_absorpt_correction_T_max 1.00000
_exptl_absorpt_correction_T_min 0.11571
_exptl_absorpt_correction_type multi-scan
_exptl_absorpt_process_details
;
CrysAlisPro 1.171.38.43f (Rigaku Oxford Diffraction, 2015)
Empirical absorption correction using spherical harmonics,
 implemented in SCALE3 ABSPACK scaling algorithm.
;
_exptl_crystal_colour colourless
_exptl_crystal_colour_primary colourless
_exptl_crystal_density_diffrn 1.425
_exptl_crystal_description block
_exptl_crystal_F_000 864
_exptl_crystal_size_max 0.13
_exptl_crystal_size_mid 0.12
_exptl_crystal_size_min 0.11
_refine_diff_density_max 0.291
_refine_diff_density_min -0.207
_refine_diff_density_rms 0.046
_refine_ls_extinction_method none
_refine_ls_goodness_of_fit_ref 1.047
_refine_ls_hydrogen_treatment constr
_refine_ls_matrix_type full
_refine_ls_number_parameters 281
_refine_ls_number_reflns 3412
_refine_ls_number_restraints 7
_refine_ls_restrained_S_all 1.052
_refine_ls_R_factor_all 0.0902
_refine_ls_R_factor_gt 0.0604
_refine_ls_shift/su_max 0.000
_refine_ls_shift/su_mean 0.000
_refine_ls_structure_factor_coef Fsqd
_refine_ls_weighting_details 'w=1/[\s^2^(Fo^2^)+(0.0862P)^2^+0.0855P] where P=(Fo^2^+2Fc^2^)/3'
_refine_ls_weighting_scheme calc
_refine_ls_wR_factor_gt 0.1554
_refine_ls_wR_factor_ref 0.1842
_reflns_Friedel_coverage 0.000
_reflns_number_gt 2251
_reflns_number_total 3412
_reflns_threshold_expression 'I > 2\s(I)'
_cod_data_source_file d1nj05170a2.cif
_cod_data_source_block wjx-5-14
_cod_depositor_comments 'Adding full bibliography for 7061166--7061167.cif.'
_cod_database_code 7061167
_shelx_shelxl_version_number 2018/3
_shelx_space_group_comment
;
The symmetry employed for this shelxl refinement is uniquely defined
by the following loop, which should always be used as a source of
symmetry information in preference to the above space-group names.
They are only intended as comments.
;
_reflns_odcompleteness_completeness 99.58
_reflns_odcompleteness_iscentric 1
_reflns_odcompleteness_theta 26.32
_olex2_refinement_description
;
1. Fixed Uiso
 At 1.2 times of:
  All C(H) groups, All C(H,H) groups, All N(H) groups
 At 1.5 times of:
  All O(H) groups
2. Rigid bond restraints
 C12, C17
 with sigma for 1-2 distances of 0.01 and sigma for 1-3 distances of 0.01
3. Uiso/Uaniso restraints and constraints
C12 \\sim C17: within 1.7A with sigma of 0.002 and sigma for terminal atoms of
0.004 within 1.7A
4.a Ternary CH refined with riding coordinates:
 C9(H9)
4.b Secondary CH2 refined with riding coordinates:
 C10(H10A,H10B)
4.c Aromatic/amide H refined with riding coordinates:
 N1(H1), N2(H2A), C2(H2B), C4(H4), C5(H5), C7(H7), C14(H14), C15(H15),
 C16(H16), C17(H17), C19(H19), C22(H22), C23(H23), C25(H25)
4.d Idealised tetrahedral OH refined as rotating group:
 O2(H2)
;
_olex2_submission_special_instructions 'No special instructions were received'
_oxdiff_exptl_absorpt_empirical_details
;
Empirical correction (ABSPACK) includes:
- Absorption correction using spherical harmonics
- Frame scaling
- Detector area scaling
;
_oxdiff_exptl_absorpt_empirical_full_max 6.823
_oxdiff_exptl_absorpt_empirical_full_min 0.417

loop_
_space_group_symop_operation_xyz
'x, y, z'
'-x, y+1/2, -z+1/2'
'-x, -y, -z'
'x, -y-1/2, z-1/2'

loop_
_atom_site_label
_atom_site_type_symbol
_atom_site_fract_x
_atom_site_fract_y
_atom_site_fract_z
_atom_site_U_iso_or_equiv
_atom_site_adp_type
_atom_site_occupancy
_atom_site_site_symmetry_order
_atom_site_calc_flag
_atom_site_refinement_flags_posn
_atom_site_refinement_flags_adp
_atom_site_refinement_flags_occupancy
_atom_site_disorder_assembly
_atom_site_disorder_group
F1 F 0.79000(19) 0.2135(3) 0.50803(10) 0.0907(7) Uani 1 1 d . . . . .
F2 F 0.98636(16) 0.9966(2) 0.67747(9) 0.0825(7) Uani 1 1 d . . . . .
O1 O 0.57139(19) 0.9885(3) 0.35203(9) 0.0675(6) Uani 1 1 d . . . . .
O2 O 0.46452(17) 1.0098(3) 0.23577(8) 0.0609(6) Uani 1 1 d . . . . .
H2 H 0.512981 1.034271 0.267011 0.091 Uiso 1 1 calc R U . . .
N1 N 0.9060(2) 0.7613(3) 0.39476(11) 0.0615(7) Uani 1 1 d . . . . .
H1 H 0.962372 0.789590 0.372340 0.074 Uiso 1 1 calc R U . . .
N2 N 0.5760(2) 0.6648(3) 0.63314(10) 0.0586(7) Uani 1 1 d . . . . .
H2A H 0.535377 0.607931 0.657404 0.070 Uiso 1 1 calc R U . . .
C1 C 0.7879(2) 0.6194(4) 0.45242(10) 0.0484(7) Uani 1 1 d . . . . .
C2 C 0.7554(2) 0.4808(4) 0.48314(12) 0.0520(7) Uani 1 1 d . . . . .
H2B H 0.689927 0.479138 0.506941 0.062 Uiso 1 1 calc R U . . .
C3 C 0.8215(3) 0.3497(4) 0.47731(13) 0.0623(8) Uani 1 1 d . . . . .
C4 C 0.9202(3) 0.3416(4) 0.44334(14) 0.0645(9) Uani 1 1 d . . . . .
H4 H 0.961372 0.246853 0.440505 0.077 Uiso 1 1 calc R U . . .
C5 C 0.9563(3) 0.4765(4) 0.41380(13) 0.0637(9) Uani 1 1 d . . . . .
H5 H 1.023483 0.475920 0.391389 0.076 Uiso 1 1 calc R U . . .
C6 C 0.8903(2) 0.6124(4) 0.41822(11) 0.0509(7) Uani 1 1 d . . . . .
C7 C 0.8184(3) 0.8578(4) 0.41238(12) 0.0602(8) Uani 1 1 d . . . . .
H7 H 0.810852 0.964687 0.401747 0.072 Uiso 1 1 calc R U . . .
C8 C 0.7435(2) 0.7767(4) 0.44761(11) 0.0500(7) Uani 1 1 d . . . . .
C9 C 0.6343(2) 0.8441(4) 0.47456(11) 0.0537(7) Uani 1 1 d . . . . .
H9 H 0.642228 0.959613 0.475312 0.064 Uiso 1 1 calc R U . . .
C10 C 0.5193(2) 0.8038(4) 0.43197(12) 0.0597(8) Uani 1 1 d . . . . .
H10A H 0.516864 0.690143 0.425021 0.072 Uiso 1 1 calc R U . . .
H10B H 0.452703 0.831206 0.455820 0.072 Uiso 1 1 calc R U . . .
C11 C 0.5016(3) 0.8844(4) 0.36582(12) 0.0559(8) Uani 1 1 d . . . . .
C12 C 0.4012(2) 0.8379(4) 0.31865(12) 0.0521(7) Uani 1 1 d . U . . .
C13 C 0.3872(2) 0.9014(4) 0.25521(12) 0.0531(7) Uani 1 1 d . . . . .
C14 C 0.2940(3) 0.8551(4) 0.20947(14) 0.0687(9) Uani 1 1 d . . . . .
H14 H 0.286318 0.898665 0.167580 0.082 Uiso 1 1 calc R U . . .
C15 C 0.2136(3) 0.7463(5) 0.22556(15) 0.0746(10) Uani 1 1 d . . . . .
H15 H 0.151586 0.714644 0.194515 0.090 Uiso 1 1 calc R U . . .
C16 C 0.2236(3) 0.6832(4) 0.28720(15) 0.0690(9) Uani 1 1 d . . . . .
H16 H 0.167586 0.609451 0.297823 0.083 Uiso 1 1 calc R U . . .
C17 C 0.3147(3) 0.7266(4) 0.33358(13) 0.0591(7) Uani 1 1 d . U . . .
H17 H 0.319738 0.682462 0.375318 0.071 Uiso 1 1 calc R U . . .
C18 C 0.6293(2) 0.7892(4) 0.54439(12) 0.0509(7) Uani 1 1 d . . . . .
C19 C 0.5449(3) 0.6964(4) 0.56812(13) 0.0594(8) Uani 1 1 d . . . . .
H19 H 0.475974 0.659900 0.543520 0.071 Uiso 1 1 calc R U . . .
C20 C 0.7186(2) 0.8172(3) 0.59845(11) 0.0456(7) Uani 1 1 d . . . . .
C21 C 0.6816(2) 0.7377(3) 0.65328(12) 0.0490(7) Uani 1 1 d . . . . .
C22 C 0.7472(3) 0.7431(4) 0.71448(13) 0.0573(8) Uani 1 1 d . . . . .
H22 H 0.722071 0.688985 0.749910 0.069 Uiso 1 1 calc R U . . .
C23 C 0.8494(3) 0.8298(4) 0.72128(13) 0.0613(8) Uani 1 1 d . . . . .
H23 H 0.895724 0.836348 0.761699 0.074 Uiso 1 1 calc R U . . .
C24 C 0.8836(2) 0.9080(4) 0.66742(13) 0.0580(8) Uani 1 1 d . . . . .
C25 C 0.8234(2) 0.9045(4) 0.60630(12) 0.0523(7) Uani 1 1 d . . . . .
H25 H 0.851034 0.957998 0.571418 0.063 Uiso 1 1 calc R U . . .

loop_
_atom_site_aniso_label
_atom_site_aniso_U_11
_atom_site_aniso_U_22
_atom_site_aniso_U_33
_atom_site_aniso_U_23
_atom_site_aniso_U_13
_atom_site_aniso_U_12
F1 0.1127(16) 0.0625(14) 0.0981(14) 0.0178(11) 0.0175(11) 0.0025(12)
F2 0.0713(12) 0.0956(17) 0.0766(11) 0.0204(10) -0.0091(9) -0.0249(11)
O1 0.0693(14) 0.0717(16) 0.0591(12) 0.0085(10) -0.0028(9) -0.0054(12)
O2 0.0648(13) 0.0730(16) 0.0461(10) 0.0068(10) 0.0119(9) 0.0020(11)
N1 0.0653(16) 0.073(2) 0.0498(13) 0.0010(12) 0.0207(11) -0.0157(14)
N2 0.0658(15) 0.0636(18) 0.0489(13) 0.0045(11) 0.0174(10) -0.0151(13)
C1 0.0506(15) 0.063(2) 0.0303(12) 0.0002(12) 0.0004(10) -0.0106(14)
C2 0.0491(16) 0.059(2) 0.0469(15) 0.0036(13) 0.0015(11) -0.0084(14)
C3 0.073(2) 0.060(2) 0.0522(16) 0.0041(15) 0.0006(14) -0.0057(17)
C4 0.070(2) 0.064(2) 0.0566(17) -0.0106(16) -0.0041(14) 0.0070(17)
C5 0.0597(19) 0.082(3) 0.0486(16) -0.0110(16) 0.0041(12) 0.0013(18)
C6 0.0531(16) 0.064(2) 0.0348(13) -0.0019(13) 0.0032(11) -0.0074(15)
C7 0.074(2) 0.060(2) 0.0485(15) 0.0056(14) 0.0145(13) -0.0045(17)
C8 0.0533(16) 0.060(2) 0.0368(13) 0.0025(12) 0.0047(11) -0.0080(14)
C9 0.0605(17) 0.058(2) 0.0434(14) 0.0021(13) 0.0079(11) -0.0063(15)
C10 0.0632(18) 0.069(2) 0.0465(15) 0.0072(14) 0.0057(12) 0.0024(16)
C11 0.0606(18) 0.060(2) 0.0483(15) 0.0035(14) 0.0108(13) 0.0046(16)
C12 0.0581(15) 0.0509(16) 0.0476(13) 0.0020(11) 0.0077(11) 0.0079(12)
C13 0.0593(17) 0.055(2) 0.0468(14) -0.0012(13) 0.0159(12) 0.0093(14)
C14 0.075(2) 0.079(3) 0.0507(16) -0.0013(16) -0.0001(14) 0.0022(19)
C15 0.075(2) 0.079(3) 0.066(2) -0.0073(18) -0.0091(16) -0.007(2)
C16 0.0610(19) 0.070(2) 0.074(2) 0.0023(17) -0.0031(15) -0.0078(17)
C17 0.0665(16) 0.0577(17) 0.0530(14) 0.0051(12) 0.0062(12) 0.0067(13)
C18 0.0537(16) 0.058(2) 0.0432(14) 0.0043(12) 0.0133(11) 0.0008(14)
C19 0.0588(18) 0.074(2) 0.0459(15) -0.0031(14) 0.0054(12) -0.0082(16)
C20 0.0512(15) 0.0474(18) 0.0402(13) 0.0024(11) 0.0136(10) 0.0074(13)
C21 0.0567(16) 0.0489(18) 0.0431(14) 0.0032(12) 0.0124(12) -0.0009(14)
C22 0.0656(18) 0.064(2) 0.0445(15) 0.0085(13) 0.0149(13) 0.0001(16)
C23 0.0680(19) 0.069(2) 0.0462(15) 0.0069(14) 0.0023(13) 0.0035(17)
C24 0.0511(17) 0.062(2) 0.0595(17) 0.0078(15) -0.0001(12) -0.0051(15)
C25 0.0539(16) 0.0576(19) 0.0467(14) 0.0111(13) 0.0114(11) 0.0050(14)

loop_
_atom_type_symbol
_atom_type_description
_atom_type_scat_dispersion_real
_atom_type_scat_dispersion_imag
_atom_type_scat_source
C C 0.0033 0.0016 'International Tables Vol C Tables 4.2.6.8 and 6.1.1.4'
H H 0.0000 0.0000 'International Tables Vol C Tables 4.2.6.8 and 6.1.1.4'
F F 0.0171 0.0103 'International Tables Vol C Tables 4.2.6.8 and 6.1.1.4'
N N 0.0061 0.0033 'International Tables Vol C Tables 4.2.6.8 and 6.1.1.4'
O O 0.0106 0.0060 'International Tables Vol C Tables 4.2.6.8 and 6.1.1.4'

loop_
_geom_angle_atom_site_label_1
_geom_angle_atom_site_label_2
_geom_angle_atom_site_label_3
_geom_angle
_geom_angle_site_symmetry_1
_geom_angle_site_symmetry_3
_geom_angle_publ_flag
C13 O2 H2 109.5 . . ?
C6 N1 H1 125.3 . . ?
C7 N1 H1 125.3 . . ?
C7 N1 C6 109.4(2) . . ?
C19 N2 H2A 125.5 . . ?
C21 N2 H2A 125.5 . . ?
C21 N2 C19 109.0(2) . . ?
C2 C1 C6 117.3(3) . . ?
C2 C1 C8 135.0(3) . . ?
C8 C1 C6 107.7(3) . . ?
C1 C2 H2B 120.9 . . ?
C3 C2 C1 118.2(3) . . ?
C3 C2 H2B 120.9 . . ?
F1 C3 C4 117.0(3) . . ?
C2 C3 F1 118.1(3) . . ?
C2 C3 C4 124.8(3) . . ?
C3 C4 H4 120.7 . . ?
C5 C4 C3 118.5(3) . . ?
C5 C4 H4 120.7 . . ?
C4 C5 H5 120.9 . . ?
C4 C5 C6 118.3(3) . . ?
C6 C5 H5 120.9 . . ?
N1 C6 C1 106.4(3) . . ?
N1 C6 C5 130.8(3) . . ?
C5 C6 C1 122.9(3) . . ?
N1 C7 H7 124.7 . . ?
C8 C7 N1 110.7(3) . . ?
C8 C7 H7 124.7 . . ?
C1 C8 C9 128.3(2) . . ?
C7 C8 C1 105.9(3) . . ?
C7 C8 C9 125.8(3) . . ?
C8 C9 H9 107.6 . . ?
C10 C9 C8 112.4(2) . . ?
C10 C9 H9 107.6 . . ?
C18 C9 C8 110.5(2) . . ?
C18 C9 H9 107.6 . . ?
C18 C9 C10 110.9(2) . . ?
C9 C10 H10A 108.4 . . ?
C9 C10 H10B 108.4 . . ?
H10A C10 H10B 107.4 . . ?
C11 C10 C9 115.7(3) . . ?
C11 C10 H10A 108.4 . . ?
C11 C10 H10B 108.4 . . ?
O1 C11 C10 120.3(3) . . ?
O1 C11 C12 120.4(2) . . ?
C12 C11 C10 119.3(3) . . ?
C13 C12 C11 120.8(3) . . ?
C13 C12 C17 116.7(3) . . ?
C17 C12 C11 122.5(2) . . ?
O2 C13 C12 121.6(3) . . ?
O2 C13 C14 117.1(3) . . ?
C14 C13 C12 121.3(3) . . ?
C13 C14 H14 119.9 . . ?
C15 C14 C13 120.2(3) . . ?
C15 C14 H14 119.9 . . ?
C14 C15 H15 119.9 . . ?
C14 C15 C16 120.2(3) . . ?
C16 C15 H15 119.9 . . ?
C15 C16 H16 119.5 . . ?
C15 C16 C17 121.0(3) . . ?
C17 C16 H16 119.5 . . ?
C12 C17 H17 119.7 . . ?
C16 C17 C12 120.6(3) . . ?
C16 C17 H17 119.7 . . ?
C19 C18 C9 128.1(2) . . ?
C19 C18 C20 106.0(2) . . ?
C20 C18 C9 125.8(2) . . ?
N2 C19 H19 124.8 . . ?
C18 C19 N2 110.5(2) . . ?
C18 C19 H19 124.8 . . ?
C21 C20 C18 107.1(2) . . ?
C25 C20 C18 133.9(2) . . ?
C25 C20 C21 119.0(2) . . ?
N2 C21 C20 107.5(2) . . ?
N2 C21 C22 130.4(2) . . ?
C22 C21 C20 122.1(3) . . ?
C21 C22 H22 121.0 . . ?
C23 C22 C21 118.0(2) . . ?
C23 C22 H22 121.0 . . ?
C22 C23 H23 120.4 . . ?
C22 C23 C24 119.1(3) . . ?
C24 C23 H23 120.4 . . ?
F2 C24 C23 116.6(2) . . ?
C25 C24 F2 118.4(2) . . ?
C25 C24 C23 125.1(3) . . ?
C20 C25 H25 121.7 . . ?
C24 C25 C20 116.7(2) . . ?
C24 C25 H25 121.7 . . ?

loop_
_geom_bond_atom_site_label_1
_geom_bond_atom_site_label_2
_geom_bond_distance
_geom_bond_site_symmetry_2
_geom_bond_publ_flag
F1 C3 1.378(4) . ?
F2 C24 1.374(3) . ?
O1 C11 1.234(3) . ?
O2 H2 0.8200 . ?
O2 C13 1.355(3) . ?
N1 H1 0.8600 . ?
N1 C6 1.365(4) . ?
N1 C7 1.361(4) . ?
N2 H2A 0.8600 . ?
N2 C19 1.367(3) . ?
N2 C21 1.362(3) . ?
C1 C2 1.397(4) . ?
C1 C6 1.419(4) . ?
C1 C8 1.419(4) . ?
C2 H2B 0.9300 . ?
C2 C3 1.347(4) . ?
C3 C4 1.380(4) . ?
C4 H4 0.9300 . ?
C4 C5 1.373(5) . ?
C5 H5 0.9300 . ?
C5 C6 1.376(4) . ?
C7 H7 0.9300 . ?
C7 C8 1.358(4) . ?
C8 C9 1.516(4) . ?
C9 H9 0.9800 . ?
C9 C10 1.517(4) . ?
C9 C18 1.513(3) . ?
C10 H10A 0.9700 . ?
C10 H10B 0.9700 . ?
C10 C11 1.512(4) . ?
C11 C12 1.456(4) . ?
C12 C13 1.400(4) . ?
C12 C17 1.413(4) . ?
C13 C14 1.384(4) . ?
C14 H14 0.9300 . ?
C14 C15 1.357(5) . ?
C15 H15 0.9300 . ?
C15 C16 1.366(4) . ?
C16 H16 0.9300 . ?
C16 C17 1.368(4) . ?
C17 H17 0.9300 . ?
C18 C19 1.364(4) . ?
C18 C20 1.430(4) . ?
C19 H19 0.9300 . ?
C20 C21 1.413(3) . ?
C20 C25 1.386(4) . ?
C21 C22 1.384(4) . ?
C22 H22 0.9300 . ?
C22 C23 1.358(4) . ?
C23 H23 0.9300 . ?
C23 C24 1.380(4) . ?
C24 C25 1.357(4) . ?
C25 H25 0.9300 . ?

loop_
_geom_torsion_atom_site_label_1
_geom_torsion_atom_site_label_2
_geom_torsion_atom_site_label_3
_geom_torsion_atom_site_label_4
_geom_torsion
_geom_torsion_site_symmetry_1
_geom_torsion_site_symmetry_2
_geom_torsion_site_symmetry_3
_geom_torsion_site_symmetry_4
_geom_torsion_publ_flag
F1 C3 C4 C5 -178.1(2) . . . . ?
F2 C24 C25 C20 -178.4(3) . . . . ?
O1 C11 C12 C13 4.9(4) . . . . ?
O1 C11 C12 C17 -175.9(3) . . . . ?
O2 C13 C14 C15 179.7(3) . . . . ?
N1 C7 C8 C1 0.3(3) . . . . ?
N1 C7 C8 C9 -178.8(2) . . . . ?
N2 C21 C22 C23 -178.1(3) . . . . ?
C1 C2 C3 F1 179.5(2) . . . . ?
C1 C2 C3 C4 0.4(4) . . . . ?
C1 C8 C9 C10 -79.3(3) . . . . ?
C1 C8 C9 C18 45.1(4) . . . . ?
C2 C1 C6 N1 -178.0(2) . . . . ?
C2 C1 C6 C5 0.8(3) . . . . ?
C2 C1 C8 C7 177.7(3) . . . . ?
C2 C1 C8 C9 -3.3(4) . . . . ?
C2 C3 C4 C5 1.1(4) . . . . ?
C3 C4 C5 C6 -1.5(4) . . . . ?
C4 C5 C6 N1 179.1(3) . . . . ?
C4 C5 C6 C1 0.6(4) . . . . ?
C6 N1 C7 C8 0.1(3) . . . . ?
C6 C1 C2 C3 -1.3(3) . . . . ?
C6 C1 C8 C7 -0.5(3) . . . . ?
C6 C1 C8 C9 178.6(2) . . . . ?
C7 N1 C6 C1 -0.4(3) . . . . ?
C7 N1 C6 C5 -179.0(3) . . . . ?
C7 C8 C9 C10 99.6(3) . . . . ?
C7 C8 C9 C18 -136.0(3) . . . . ?
C8 C1 C2 C3 -179.3(3) . . . . ?
C8 C1 C6 N1 0.6(3) . . . . ?
C8 C1 C6 C5 179.3(2) . . . . ?
C8 C9 C10 C11 -69.3(3) . . . . ?
C8 C9 C18 C19 -116.3(3) . . . . ?
C8 C9 C18 C20 59.3(4) . . . . ?
C9 C10 C11 O1 -7.6(4) . . . . ?
C9 C10 C11 C12 172.5(3) . . . . ?
C9 C18 C19 N2 176.1(3) . . . . ?
C9 C18 C20 C21 -176.5(3) . . . . ?
C9 C18 C20 C25 5.7(5) . . . . ?
C10 C9 C18 C19 9.0(4) . . . . ?
C10 C9 C18 C20 -175.5(3) . . . . ?
C10 C11 C12 C13 -175.1(3) . . . . ?
C10 C11 C12 C17 4.0(4) . . . . ?
C11 C12 C13 O2 -1.3(4) . . . . ?
C11 C12 C13 C14 178.3(3) . . . . ?
C11 C12 C17 C16 -178.2(3) . . . . ?
C12 C13 C14 C15 0.0(5) . . . . ?
C13 C12 C17 C16 0.9(4) . . . . ?
C13 C14 C15 C16 0.7(5) . . . . ?
C14 C15 C16 C17 -0.6(5) . . . . ?
C15 C16 C17 C12 -0.2(5) . . . . ?
C17 C12 C13 O2 179.6(3) . . . . ?
C17 C12 C13 C14 -0.9(4) . . . . ?
C18 C9 C10 C11 166.5(3) . . . . ?
C18 C20 C21 N2 0.4(3) . . . . ?
C18 C20 C21 C22 -178.8(3) . . . . ?
C18 C20 C25 C24 177.2(3) . . . . ?
C19 N2 C21 C20 -0.5(3) . . . . ?
C19 N2 C21 C22 178.6(3) . . . . ?
C19 C18 C20 C21 -0.1(3) . . . . ?
C19 C18 C20 C25 -178.0(3) . . . . ?
C20 C18 C19 N2 -0.2(3) . . . . ?
C20 C21 C22 C23 0.8(4) . . . . ?
C21 N2 C19 C18 0.4(3) . . . . ?
C21 C20 C25 C24 -0.4(4) . . . . ?
C21 C22 C23 C24 -0.1(5) . . . . ?
C22 C23 C24 F2 178.7(3) . . . . ?
C22 C23 C24 C25 -0.9(5) . . . . ?
C23 C24 C25 C20 1.1(5) . . . . ?
C25 C20 C21 N2 178.6(2) . . . . ?
C25 C20 C21 C22 -0.6(4) . . . . ?
